data_2009694
loop_
_publ_author_name
'Clegg, William'
'Christine Bleasdale'

_publ_section_title
;
 Triphenylphosphoranylideneammonium azide, [Ph~3~P=NH~2~][N~3~]
;
_journal_issue 5
_journal_name_full 'Acta Crystallographica Section C'
_journal_page_first 740
_journal_page_last 742
_journal_paper_doi 10.1107/S0108270193011096
_journal_volume 50
_journal_year 1994
_chemical_formula_sum 'C18 H17 N4 P'
_chemical_formula_weight 320.33
_chemical_name_systematic
;
  triphenylphosphoranylideneammonium Azide
;
_space_group_IT_number 19
_symmetry_cell_setting orthorhombic
_symmetry_space_group_name_Hall 'P 2ac 2ab'
_symmetry_space_group_name_H-M 'P 21 21 21'
_audit_creation_method SHELXL
_cell_angle_alpha 90.00
_cell_angle_beta 90.00
_cell_angle_gamma 90.00
_cell_formula_units_Z 4
_cell_length_a 10.6499(4)
_cell_length_b 11.7953(5)
_cell_length_c 13.3206(8)
_cell_measurement_reflns_used 32
_cell_measurement_temperature 295(2)
_cell_measurement_theta_max 12.28
_cell_measurement_theta_min 10.57
_cell_volume 1673.32(14)
_computing_cell_refinement DIF4
_computing_data_collection 'DIF4 (Stoe & Cie, 1988)'
_computing_data_reduction 'local programs'
_computing_molecular_graphics SHELXTL/PC
_computing_publication_material 'SHELXL93; local programs'
_computing_structure_refinement 'SHELXL93 (Sheldrick, 1993)'
_computing_structure_solution 'SHELXTL/PC (Sheldrick, 1990)'
_diffrn_ambient_temperature 295(2)
_diffrn_measurement_device 'Stoe-Siemens diffractometer'
_diffrn_measurement_method '\w/\q scans with on-line profile fitting (Clegg, 1981)'
_diffrn_radiation_monochromator graphite
_diffrn_radiation_source 'fine-focus sealed tube'
_diffrn_radiation_type MoK\a
_diffrn_radiation_wavelength 0.71073
_diffrn_reflns_av_R_equivalents 0.0304
_diffrn_reflns_av_sigmaI/netI 0.0455
_diffrn_reflns_limit_h_max 12
_diffrn_reflns_limit_h_min -12
_diffrn_reflns_limit_k_max 14
_diffrn_reflns_limit_k_min -14
_diffrn_reflns_limit_l_max 15
_diffrn_reflns_limit_l_min -15
_diffrn_reflns_number 3717
_diffrn_reflns_theta_max 25.02
_diffrn_reflns_theta_min 2.31
_diffrn_standards_decay_% 0
_diffrn_standards_interval_time 60
_diffrn_standards_number 3
_exptl_absorpt_coefficient_mu 0.169
_exptl_absorpt_correction_type none
_exptl_crystal_colour colourless
_exptl_crystal_density_diffrn 1.272
_exptl_crystal_description block
_exptl_crystal_F_000 672
_exptl_crystal_size_max 0.80
_exptl_crystal_size_mid 0.32
_exptl_crystal_size_min 0.26
_refine_diff_density_max .157
_refine_diff_density_min -.140
_refine_ls_abs_structure_details 'Flack (1983). Acta Cryst. A39, 876-881'
_refine_ls_abs_structure_Flack -0.08(14)
_refine_ls_extinction_coef 0.0049(12)
_refine_ls_extinction_method 'SHELXL (Sheldrick, 1993)'
_refine_ls_goodness_of_fit_all 1.078
_refine_ls_goodness_of_fit_obs 1.048
_refine_ls_matrix_type full
_refine_ls_number_parameters 217
_refine_ls_number_reflns 2933
_refine_ls_number_restraints 0
_refine_ls_restrained_S_all 1.103
_refine_ls_restrained_S_obs 1.048
_refine_ls_R_factor_all 0.0591
_refine_ls_R_factor_obs 0.0449
_refine_ls_shift/esd_max <0.001
_refine_ls_shift/esd_mean 0.000
_refine_ls_structure_factor_coef Fsqd
_refine_ls_weighting_details 'w = 1/[\s^2^(Fo^2^) + (0.0322P)^2^ + 0.5774P] where P = (Fo^2^+2Fc^2^)/3'
_refine_ls_weighting_scheme calc
_refine_ls_wR_factor_all 0.1085
_refine_ls_wR_factor_obs 0.0938
_reflns_number_observed 2467
_reflns_number_total 2937
_reflns_observed_criterion >2sigma(I)
_cod_data_source_file ha1080.cif
_cod_data_source_block cb1
_cod_depositor_comments
;
The following automatic conversions were performed:

'_refine_ls_weighting_scheme' value 'calc w = 1/[\s^2^(Fo^2^) +
(0.0322P)^2^ + 0.5774P] where P = (Fo^2^+2Fc^2^)/3' was changed to
'calc'. New tag '_refine_ls_weighting_details' was created. The value
of the new tag was set to 'w = 1/[\s^2^(Fo^2^) + (0.0322P)^2^ +
0.5774P] where P = (Fo^2^+2Fc^2^)/3'.

Automatic conversion script
Id: cif_fix_values 3143 2015-03-26 13:38:13Z robertas 
;
_cod_original_sg_symbol_H-M 'P21 21 21'
_cod_database_code 2009694

loop_
_symmetry_equiv_pos_as_xyz
'x, y, z'
'-x+1/2, -y, z+1/2'
'x+1/2, -y+1/2, -z'
'-x, y+1/2, -z+1/2'

loop_
_atom_site_aniso_label
_atom_site_aniso_U_11
_atom_site_aniso_U_22
_atom_site_aniso_U_33
_atom_site_aniso_U_12
_atom_site_aniso_U_13
_atom_site_aniso_U_23
P 0.0399(4) 0.0399(4) 0.0476(4) 0.0001(3) -0.0022(4) -0.0026(4)
C11 0.040(2) 0.048(2) 0.050(2) 0.0012(14) -0.0009(14) -0.0046(15)
C12 0.061(2) 0.056(2) 0.060(2) -0.014(2) -0.008(2) -0.004(2)
C13 0.060(2) 0.073(2) 0.081(3) -0.022(2) -0.009(2) -0.015(2)
C14 0.061(2) 0.093(3) 0.057(2) 0.004(2) -0.015(2) -0.013(2)
C15 0.068(2) 0.082(2) 0.067(2) 0.000(2) -0.018(2) 0.013(2)
C16 0.059(2) 0.060(2) 0.064(2) -0.009(2) -0.011(2) 0.007(2)
C21 0.0431(15) 0.043(2) 0.047(2) -0.0006(14) -0.0039(14) 0.0092(14)
C22 0.056(2) 0.057(2) 0.049(2) 0.003(2) -0.001(2) 0.006(2)
C23 0.058(2) 0.079(3) 0.056(2) 0.015(2) 0.010(2) 0.019(2)
C24 0.044(2) 0.096(3) 0.077(3) 0.000(2) 0.001(2) 0.041(3)
C25 0.054(2) 0.080(3) 0.078(3) -0.019(2) -0.014(2) 0.018(2)
C26 0.055(2) 0.061(2) 0.056(2) -0.008(2) -0.004(2) -0.001(2)
C31 0.041(2) 0.045(2) 0.043(2) -0.0015(15) -0.0012(15) 0.0000(13)
C32 0.077(3) 0.055(2) 0.067(2) 0.014(2) 0.026(2) 0.011(2)
C33 0.075(3) 0.058(2) 0.083(3) 0.011(2) 0.013(2) 0.019(2)
C34 0.078(3) 0.059(2) 0.058(2) -0.014(2) -0.011(2) 0.016(2)
C35 0.097(3) 0.082(3) 0.050(2) -0.018(3) 0.019(2) 0.004(2)
C36 0.072(2) 0.062(2) 0.057(2) 0.005(2) 0.016(2) -0.007(2)
N1 0.046(2) 0.053(2) 0.069(2) 0.0032(15) -0.009(2) -0.014(2)
N2 0.067(2) 0.064(2) 0.082(2) 0.009(2) 0.001(2) -0.010(2)
N3 0.043(2) 0.058(2) 0.062(2) -0.0049(14) 0.0038(14) -0.0063(15)
N4 0.061(2) 0.075(2) 0.135(3) 0.011(2) 0.010(2) 0.020(2)

loop_
_atom_site_label
_atom_site_fract_x
_atom_site_fract_y
_atom_site_fract_z
_atom_site_U_iso_or_equiv
_atom_site_thermal_displace_type
_atom_site_calc_flag
_atom_site_refinement_flags
_atom_site_occupancy
_atom_site_disorder_group
_atom_site_type_symbol
P 0.69751(7) 0.47755(6) 0.36591(6) 0.0424(2) Uani d . 1 . P
C11 0.5895(3) 0.4526(3) 0.2655(2) 0.0461(7) Uani d . 1 . C
C12 0.5099(3) 0.3606(3) 0.2636(3) 0.0590(9) Uani d . 1 . C
H12 0.5151(3) 0.3057(3) 0.3125(3) 0.071 Uiso d R 1 . H
C13 0.4218(4) 0.3513(3) 0.1873(3) 0.0712(11) Uani d . 1 . C
H13 0.3681(4) 0.2902(3) 0.1860(3) 0.085 Uiso d R 1 . H
C14 0.4140(4) 0.4316(4) 0.1144(3) 0.0701(11) Uani d . 1 . C
H14 0.3545(4) 0.4249(4) 0.0647(3) 0.084 Uiso d R 1 . H
C15 0.4946(3) 0.5228(4) 0.1144(3) 0.0723(10) Uani d . 1 . C
H15 0.4898(3) 0.5762(4) 0.0643(3) 0.087 Uiso d R 1 . H
C16 0.5823(3) 0.5337(3) 0.1897(3) 0.0609(9) Uani d . 1 . C
H16 0.6362(3) 0.5946(3) 0.1899(3) 0.073 Uiso d R 1 . H
C21 0.8517(3) 0.5044(2) 0.3167(2) 0.0445(7) Uani d . 1 . C
C22 0.8967(3) 0.4410(3) 0.2371(2) 0.0538(8) Uani d . 1 . C
H22 0.8456(3) 0.3889(3) 0.2059(2) 0.065 Uiso d R 1 . H
C23 1.0192(3) 0.4563(3) 0.2046(3) 0.0641(10) Uani d . 1 . C
H23 1.0502(3) 0.4135(3) 0.1525(3) 0.077 Uiso d R 1 . H
C24 1.0944(3) 0.5356(4) 0.2505(3) 0.0723(11) Uani d . 1 . C
H24 1.1758(3) 0.5454(4) 0.2291(3) 0.087 Uiso d R 1 . H
C25 1.0491(4) 0.6001(3) 0.3279(3) 0.0708(11) Uani d . 1 . C
H25 1.0997(4) 0.6540(3) 0.3572(3) 0.085 Uiso d R 1 . H
C26 0.9280(3) 0.5847(3) 0.3624(3) 0.0572(8) Uani d . 1 . C
H26 0.8982(3) 0.6273(3) 0.4151(3) 0.069 Uiso d R 1 . H
C31 0.7083(3) 0.3536(2) 0.4441(2) 0.0429(7) Uani d . 1 . C
C32 0.7845(4) 0.2623(3) 0.4213(3) 0.0660(10) Uani d . 1 . C
H32 0.8309(4) 0.2627(3) 0.3630(3) 0.079 Uiso d R 1 . H
C33 0.7917(4) 0.1702(3) 0.4853(3) 0.0722(11) Uani d . 1 . C
H33 0.8420(4) 0.1096(3) 0.4689(3) 0.087 Uiso d R 1 . H
C34 0.7252(4) 0.1686(3) 0.5717(3) 0.0655(10) Uani d . 1 . C
H34 0.7312(4) 0.1074(3) 0.6144(3) 0.079 Uiso d R 1 . H
C35 0.6496(4) 0.2575(4) 0.5955(3) 0.0766(12) Uani d . 1 . C
H35 0.6037(4) 0.2560(4) 0.6540(3) 0.092 Uiso d R 1 . H
C36 0.6411(4) 0.3506(3) 0.5322(3) 0.0637(10) Uani d . 1 . C
H36 0.5903(4) 0.4106(3) 0.5493(3) 0.076 Uiso d R 1 . H
N1 0.6486(3) 0.5876(2) 0.4248(3) 0.0560(8) Uani d . 1 . N
H1A 0.568(3) 0.593(3) 0.430(3) 0.053(10) Uiso d . 1 . H
H1B 0.695(4) 0.622(3) 0.468(3) 0.060(11) Uiso d . 1 . H
N2 0.2748(3) 0.7763(3) 0.4269(3) 0.0711(9) Uani d . 1 . N
N3 0.3287(2) 0.6920(3) 0.4404(2) 0.0543(7) Uani d . 1 . N
N4 0.3808(3) 0.6062(3) 0.4532(3) 0.0901(12) Uani d . 1 . N

loop_
_atom_type_symbol
_atom_type_description
_atom_type_scat_dispersion_real
_atom_type_scat_dispersion_imag
_atom_type_scat_source
C C .0033 .0016 'International Tables Vol C Tables 4.2.6.8 and 6.1.1.4'
H H .0000 .0000 'International Tables Vol C Tables 4.2.6.8 and 6.1.1.4'
N N .0061 .0033 'International Tables Vol C Tables 4.2.6.8 and 6.1.1.4'
P P .1023 .0942 'International Tables Vol C Tables 4.2.6.8 and 6.1.1.4'

loop_
_geom_angle_atom_site_label_1
_geom_angle_atom_site_label_2
_geom_angle_atom_site_label_3
_geom_angle
_geom_angle_publ_flag
N1 P C11 106.9(2) yes
N1 P C21 109.5(2) yes
C11 P C21 110.12(14) yes
N1 P C31 113.3(2) yes
C11 P C31 109.90(14) yes
C21 P C31 107.21(14) yes
C12 C11 C16 119.5(3) yes
C12 C11 P 122.6(3) yes
C16 C11 P 117.7(2) yes
C11 C12 C13 119.4(3) yes
C14 C13 C12 120.6(3) yes
C13 C14 C15 120.5(3) yes
C14 C15 C16 119.8(4) yes
C15 C16 C11 120.1(3) yes
C22 C21 C26 120.1(3) yes
C22 C21 P 120.1(2) yes
C26 C21 P 119.7(2) yes
C21 C22 C23 119.7(3) yes
C24 C23 C22 119.9(4) yes
C25 C24 C23 120.5(3) yes
C24 C25 C26 120.4(4) yes
C25 C26 C21 119.4(4) yes
C36 C31 C32 118.2(3) yes
C36 C31 P 118.8(2) yes
C32 C31 P 122.9(2) yes
C33 C32 C31 120.6(3) yes
C34 C33 C32 120.5(4) yes
C33 C34 C35 119.8(3) yes
C34 C35 C36 120.5(3) yes
C31 C36 C35 120.4(3) yes
P N1 H1A 115(2) yes
P N1 H1B 122(2) yes
H1A N1 H1B 118(3) yes
N2 N3 N4 178.6(4) yes

loop_
_geom_bond_atom_site_label_1
_geom_bond_atom_site_label_2
_geom_bond_site_symmetry_2
_geom_bond_distance
_geom_bond_publ_flag
P N1 . 1.603(3) yes
P C11 . 1.788(3) yes
P C21 . 1.796(3) yes
P C31 . 1.798(3) yes
C11 C12 . 1.378(4) yes
C11 C16 . 1.394(4) yes
C12 C13 . 1.388(5) yes
C13 C14 . 1.359(5) yes
C14 C15 . 1.375(5) yes
C15 C16 . 1.376(5) yes
C21 C22 . 1.384(4) yes
C21 C26 . 1.389(4) yes
C22 C23 . 1.387(5) yes
C23 C24 . 1.375(5) yes
C24 C25 . 1.369(5) yes
C25 C26 . 1.381(5) yes
C31 C36 . 1.375(4) yes
C31 C32 . 1.383(4) yes
C32 C33 . 1.382(5) yes
C33 C34 . 1.352(5) yes
C34 C35 . 1.361(5) yes
C35 C36 . 1.387(5) yes
N1 H1A . 0.87(3) yes
N1 H1B . 0.86(4) yes
N2 N3 . 1.161(4) yes
N3 N4 . 1.167(4) yes
